data_7232987
loop_
_publ_author_name
'Heine, Miriam'
'Fink, Lothar'
'Schmidt, Martin U.'

_publ_section_title
;
 Coordination compounds built up from MIICl2 and 3-cyanopyridine: double
 chains, single chains and isolated complexes
;
_journal_issue 29
_journal_name_full CrystEngComm
_journal_page_first 4305
_journal_paper_doi 10.1039/C9CE00412B
_journal_volume 21
_journal_year 2019
_chemical_formula_iupac 'C6 H4 Cl2 N2 Ni'
_chemical_formula_moiety 'C6 H4 Cl2 N2 Ni'
_chemical_formula_structural 'C6 H4 Cl2 N2 Ni'
_chemical_formula_sum 'C6 H4 Cl2 N2 Ni'
_chemical_formula_weight 233.70
_chemical_name_common Catena-bis-chloro-(3-cyanopyridine)nickelat(II)
_chemical_name_systematic
; 
catena-bis-chloro-(3-cyanopyridine)nickelat(II)
;
_space_group_IT_number 62
_space_group_name_Hall '-P 2ac 2n'
_space_group_name_H-M_alt 'P n m a'
_symmetry_cell_setting orthorhombic
_symmetry_space_group_name_Hall '-P 2ac 2n'
_symmetry_space_group_name_H-M 'P n m a'
_cell_angle_alpha 90
_cell_angle_beta 90
_cell_angle_gamma 90
_cell_formula_units_Z 4
_cell_length_a 15.90267(41)
_cell_length_b 3.532780(61)
_cell_length_c 14.08069(37)
_cell_measurement_temperature 298
_cell_volume 791.06(3)
_computing_cell_refinement 'DASH (David <i> et al.</i> , 2004)'
_computing_data_collection 'STOE WINXPOW (STOE & Cie GmbH, 2004)'
_computing_data_reduction 'DASH (David <i>et al.</i>, 2004)'
_computing_molecular_graphics 'MERCURY (Macrea <i>et al.</i>)'
_computing_structure_refinement 'TOPAS (Coelho, 2018)'
_computing_structure_solution 'DASH (David <i>et al.</i>, 2004)'
_diffrn_ambient_temperature 298
_diffrn_detector STOE
_diffrn_detector_type 'lin psd'
_diffrn_measurement_device_type 'STOE Stadi-P'
_diffrn_radiation_monochromator 'primary focussing, Ge 111'
_diffrn_radiation_source 'X-ray tube'
_diffrn_radiation_type 'Cu K\a~1~'
_diffrn_radiation_wavelength 1.540598
_diffrn_source_target STOE
_diffrn_source_type STOE
_exptl_crystal_colour 'light yellow'
_exptl_crystal_density_diffrn 1.962
_pd_instr_location ' ?'
_pd_meas_2theta_range_inc 0.2
_pd_meas_2theta_range_max 80
_pd_meas_2theta_range_min 3
_pd_meas_number_of_points 7700
_pd_meas_scan_method step
_pd_proc_2theta_range_inc 0.2
_pd_proc_2theta_range_max 80
_pd_proc_2theta_range_min 3
_pd_proc_info_excluded_regions none
_pd_proc_ls_background_function 'Chebychev polynomial'
_pd_proc_ls_pref_orient_corr none
_pd_proc_ls_profile_function
;
modified spherical harmonics(Coelho, 2018)
;
_pd_proc_ls_prof_R_factor 0.02896
_pd_proc_ls_prof_wR_expected 0.02235
_pd_proc_ls_prof_wR_factor 0.03961
_pd_spec_mounting
;
Specimen was measured in a boro silicate glass capillary (Hilgenberg).
;
_pd_spec_mount_mode transmission
_refine_ls_extinction_method none
_refine_ls_goodness_of_fit_all 1.772
_refine_ls_hydrogen_treatment mixed
_refine_ls_matrix_type fullcycle
_refine_ls_number_constraints 1
_refine_ls_number_parameters 71
_refine_ls_number_restraints 29
_refine_ls_R_I_factor 1.8494
_refine_ls_weighting_details w=1/\s(Y~obs~)^2^
_refine_ls_weighting_scheme sigma
_cod_data_source_file c9ce00412b9.cif
_cod_data_source_block NiCl2(3-cypy)1
_cod_depositor_comments 'Adding full bibliography for 7232977--7232987.cif.'
_cod_original_cell_volume 791.062(32)
_cod_original_sg_symbol_H-M 'P  n m a'
_cod_database_code 7232987

loop_
_symmetry_equiv_pos_as_xyz
'-x, -y, -z'
'-x, y+1/2, -z'
'-x+1/2, -y, z+1/2'
'-x+1/2, y+1/2, z+1/2'
'x, -y+1/2, z'
'x, y, z'
'x+1/2, -y+1/2, -z+1/2'
'x+1/2, y, -z+1/2'

loop_
_atom_site_label
_atom_site_type_symbol
_atom_site_symmetry_multiplicity
_atom_site_fract_x
_atom_site_fract_y
_atom_site_fract_z
_atom_site_occupancy
_atom_site_B_iso_or_equiv
_atom_site_U_iso_or_equiv
N1 N 0 0.38823(23) 0.25 0.71487(25) 1 1.24075 0.01571
Ni2 Ni 0 0.48374(10) 0.25 0.61131(11) 1 1.24075 0.01571
C3 C 0 0.40647(19) 0.25 0.80586(22) 1 1.24075 0.01571
C4 C 0 0.30985(19) 0.25 0.68245(22) 1 1.24075 0.01571
Cl5 Cl 0 0.55995(14) 0.75 0.69214(20) 1 1.24075 0.01571
Cl6 Cl 0 0.41173(13) 0.75 0.52102(17) 1 1.24075 0.01571
H7 H 0 0.46632(75) 0.25 0.82680(90) 1 1.4889 0.01886
C8 C 0 0.34189(20) 0.25 0.87133(22) 1 1.24075 0.01571
C9 C 0 0.24368(19) 0.25 0.74574(21) 1 1.24075 0.01571
H10 H 0 0.29936(75) 0.25 0.6121(10) 1 1.4889 0.01886
C11 C 0 0.36517(30) 0.25 0.96962(23) 1 1.24075 0.01571
C12 C 0 0.25955(19) 0.25 0.84457(21) 1 1.24075 0.01571
H13 H 0 0.18628(75) 0.25 0.71957(98) 1 1.4889 0.01886
N14 N 0 0.39487(31) 0.25 1.04463(29) 1 1.24075 0.01571
H15 H 0 0.21515(71) 0.25 0.89448(95) 1 1.4889 0.01886

loop_
_atom_type_symbol
_atom_type_description
_atom_type_scat_source
C C 'International Tables Vol C Table 6.1.1.4'
H H 'International Tables Vol C Table 6.1.1.4'
Ni Ni 'International Tables Vol C Table 6.1.1.4'
Cl Cl 'International Tables Vol C Table 6.1.1.4'
N N 'International Tables Vol C Table 6.1.1.4'

loop_
_geom_angle_atom_site_label_1
_geom_angle_atom_site_label_2
_geom_angle_atom_site_label_3
_geom_angle
Ni2 N1 C3 121.1(2)
Ni2 N1 C4 116.1(3)
C3 N1 C4 122.87(33)
N1 Ni2 Cl5 92.04(10)
N1 Ni2 Cl6 91.27(10)
Cl5 Ni2 Cl6 87.25(6)
N1 C3 H7 119.97(77)
N1 C3 C8 119.16(30)
H7 C3 C8 120.88(76)
N1 C4 C9 119.62(30)
N1 C4 H10 119.67(76)
C9 C4 H10 120.70(75)
C3 C8 C11 116.94(31)
C3 C8 C12 122.03(28)
C11 C8 C12 121.03(31)
C4 C9 C12 119.98(28)
C4 C9 H13 117.76(87)
C12 C9 H13 122.26(87)
C8 C11 N14 170.88(49)
C8 C12 C9 116.33(27)
C8 C12 H15 119.08(77)
C9 C12 H15 124.57(76)

loop_
_geom_bond_atom_site_label_1
_geom_bond_atom_site_label_2
_geom_bond_distance
N1 Ni2 2.1055(39)
N1 C3 1.3136(46)
N1 C4 1.3274(47)
Ni2 Cl5 2.4258(21)
Ni2 Cl6 2.4592(19)
C3 H7 0.996(13)
C3 C8 1.3801(43)
C4 C9 1.3789(43)
C4 H10 1.005(14)
C8 C11 1.4327(46)
C8 C12 1.3626(43)
C9 C12 1.4143(42)
C9 H13 0.984(12)
C11 N14 1.1570(55)
C12 H15 0.996(13)
